data_7249747
loop_
_publ_author_name
'Zakharova, Daria V.'
'Aysin, Rinat R.'
'Pavlov, Alexander A.'
'Khanin, Dmitriy'
'Platonova, Elena O.'
'Nelyubina, Yulia'
'Polezhaev, Alexander'

_publ_section_title
;
 Tandem Diels-Alder reaction overrules entropy: the gate to a thermally
 stable, yet thermally recyclable furan-based polymers
;
_journal_name_full 'Green Chemistry'
_journal_paper_doi 10.1039/D4GC04846F
_journal_year 2024
_chemical_formula_moiety 'C2 H6 O S, 2(C27 H24 N2 O5)'
_chemical_formula_sum 'C56 H54 N4 O11 S'
_chemical_formula_weight 991.09
_space_group_crystal_system monoclinic
_space_group_IT_number 14
_space_group_name_Hall '-P 2yn'
_space_group_name_H-M_alt 'P 1 21/n 1'
_atom_sites_solution_hydrogens geom
_atom_sites_solution_primary dual
_audit_creation_date 2024-07-11
_audit_creation_method
;
Olex2 1.5
(compiled 2023.02.24 svn.rf166f9f3 for OlexSys, GUI svn.r6725)
;
_audit_update_record
;
2024-07-11 deposited with the CCDC.	2025-01-07 downloaded from the CCDC.
;
_cell_angle_alpha 90
_cell_angle_beta 90.016(3)
_cell_angle_gamma 90
_cell_formula_units_Z 4
_cell_length_a 9.8335(10)
_cell_length_b 18.2519(19)
_cell_length_c 26.581(3)
_cell_measurement_reflns_used 4005
_cell_measurement_temperature 296.15
_cell_measurement_theta_max 30.65
_cell_measurement_theta_min 2.36
_cell_volume 4770.8(9)
_computing_molecular_graphics 'Olex2 1.5 (Dolomanov et al., 2009)'
_computing_publication_material 'Olex2 1.5 (Dolomanov et al., 2009)'
_computing_structure_refinement 'XL  (Sheldrick, 2008)'
_computing_structure_solution 'SHELXT  (Sheldrick, 2015)'
_diffrn_ambient_temperature 296.15
_diffrn_measured_fraction_theta_full 0.973
_diffrn_measured_fraction_theta_max 1.000
_diffrn_measurement_device_type 'Bruker APEX-II CCD'
_diffrn_measurement_method '\f and \w scans'
_diffrn_radiation_type MoK\a
_diffrn_radiation_wavelength 0.71073
_diffrn_reflns_av_R_equivalents 0.1017
_diffrn_reflns_av_unetI/netI 0.0745
_diffrn_reflns_Laue_measured_fraction_full 0.973
_diffrn_reflns_Laue_measured_fraction_max 1.000
_diffrn_reflns_limit_h_max 11
_diffrn_reflns_limit_h_min -11
_diffrn_reflns_limit_k_max 21
_diffrn_reflns_limit_k_min -21
_diffrn_reflns_limit_l_max 31
_diffrn_reflns_limit_l_min -31
_diffrn_reflns_number 42274
_diffrn_reflns_point_group_measured_fraction_full 0.973
_diffrn_reflns_point_group_measured_fraction_max 1.000
_diffrn_reflns_theta_full 25.242
_diffrn_reflns_theta_max 24.999
_diffrn_reflns_theta_min 1.895
_exptl_absorpt_coefficient_mu 0.138
_exptl_absorpt_correction_T_max 0.7456
_exptl_absorpt_correction_T_min 0.6084
_exptl_absorpt_correction_type multi-scan
_exptl_absorpt_process_details
;
SADABS-2008/1 (Bruker,2008) was used for absorption correction.
wR2(int) was 0.1502 before and 0.0869 after correction.
The Ratio of minimum to maximum transmission is 0.8160.
The \l/2 correction factor is 0.0015.
;
_exptl_crystal_colour colourless
_exptl_crystal_colour_primary colourless
_exptl_crystal_density_diffrn 1.380
_exptl_crystal_description prism
_exptl_crystal_F_000 2088
_exptl_crystal_size_max 0.3
_exptl_crystal_size_mid 0.12
_exptl_crystal_size_min 0.1
_refine_diff_density_max 0.363
_refine_diff_density_min -0.322
_refine_diff_density_rms 0.052
_refine_ls_extinction_method none
_refine_ls_goodness_of_fit_ref 0.985
_refine_ls_hydrogen_treatment constr
_refine_ls_matrix_type full
_refine_ls_number_parameters 653
_refine_ls_number_reflns 8397
_refine_ls_number_restraints 0
_refine_ls_restrained_S_all 0.985
_refine_ls_R_factor_all 0.0888
_refine_ls_R_factor_gt 0.0481
_refine_ls_shift/su_max 0.000
_refine_ls_shift/su_mean 0.000
_refine_ls_structure_factor_coef Fsqd
_refine_ls_weighting_details 'w=1/[\s^2^(Fo^2^)+(0.0430P)^2^] where P=(Fo^2^+2Fc^2^)/3'
_refine_ls_weighting_scheme calc
_refine_ls_wR_factor_gt 0.0906
_refine_ls_wR_factor_ref 0.1068
_reflns_Friedel_coverage 0.000
_reflns_number_gt 5473
_reflns_number_total 8397
_reflns_threshold_expression 'I > 2\s(I)'
_cod_data_source_file d4gc04846f2.cif
_cod_data_source_block 5d
_cod_database_code 7249747
_shelxl_version_number 2014/6
_shelx_space_group_comment
;
The symmetry employed for this shelxl refinement is uniquely defined
by the following loop, which should always be used as a source of
symmetry information in preference to the above space-group names.
They are only intended as comments.
;
_shelx_estimated_absorpt_t_max 0.986
_shelx_estimated_absorpt_t_min 0.960
_olex2_refinement_description
;
1. Fixed Uiso
 At 1.2 times of:
  All C(H) groups, All C(H,H) groups
 At 1.5 times of:
  All C(H,H,H) groups
2.a Ternary CH refined with riding coordinates:
 C3(H3), C4(H4), C5(H5), C6(H6), C8(H8), C15(H15), C3A(H3A), C4A(H4A),
 C5A(H5A), C6A(H6A), C8A(H8A), C15A(H15A)
2.b Secondary CH2 refined with riding coordinates:
 C19(H19A,H19B), C20(H20A,H20B), C19A(H19C,H19D), C20A(H20C,H20D)
2.c Aromatic/amide H refined with riding coordinates:
 C10(H10), C11(H11), C12(H12), C13(H13), C14(H14), C16(H16), C17(H17),
 C22(H22), C23(H23), C25(H25), C26(H26), C10A(H10A), C11A(H11A), C12A(H12A),
 C13A(H13A), C14A(H14A), C16A(H16A), C17A(H17A), C22A(H22A), C23A(H23A),
 C25A(H25A), C26A(H26A)
2.d Idealised Me refined as rotating group:
 C1S(H1SA,H1SB,H1SC), C2S(H2SA,H2SB,H2SC), C27(H27A,H27B,H27C), C27A(H27D,H27E,
 H27F)
;
_olex2_submission_special_instructions 'No special instructions were received'

loop_
_space_group_symop_operation_xyz
'x, y, z'
'-x+1/2, y+1/2, -z+1/2'
'-x, -y, -z'
'x-1/2, -y-1/2, z-1/2'

loop_
_atom_site_label
_atom_site_type_symbol
_atom_site_fract_x
_atom_site_fract_y
_atom_site_fract_z
_atom_site_U_iso_or_equiv
_atom_site_adp_type
_atom_site_occupancy
_atom_site_site_symmetry_order
_atom_site_calc_flag
_atom_site_refinement_flags_posn
_atom_site_refinement_flags_adp
_atom_site_refinement_flags_occupancy
_atom_site_disorder_assembly
_atom_site_disorder_group
S1S S 0.22915(7) 0.14875(4) -0.01308(2) 0.02432(17) Uani 1 1 d . . . . .
O1S O 0.28084(18) 0.11409(10) 0.03445(7) 0.0316(5) Uani 1 1 d . . . . .
C1S C 0.2680(3) 0.24405(15) -0.00902(11) 0.0350(7) Uani 1 1 d . . . . .
H1SA H 0.2323 0.2635 0.0218 0.052 Uiso 1 1 calc R U . . .
H1SB H 0.2278 0.2693 -0.0370 0.052 Uiso 1 1 calc R U . . .
H1SC H 0.3648 0.2506 -0.0097 0.052 Uiso 1 1 calc R U . . .
C2S C 0.0493(3) 0.15667(15) -0.00632(10) 0.0283(7) Uani 1 1 d . . . . .
H2SA H 0.0091 0.1087 -0.0066 0.042 Uiso 1 1 calc R U . . .
H2SB H 0.0132 0.1850 -0.0337 0.042 Uiso 1 1 calc R U . . .
H2SC H 0.0287 0.1805 0.0250 0.042 Uiso 1 1 calc R U . . .
O1 O 0.0203(2) 0.28550(10) 0.08332(7) 0.0338(5) Uani 1 1 d . . . . .
O2 O -0.13767(18) 0.40584(9) 0.22219(6) 0.0269(4) Uani 1 1 d . . . . .
O3 O 0.05956(15) 0.22889(8) 0.21742(6) 0.0166(4) Uani 1 1 d . . . . .
O4 O 0.08004(16) 0.10318(9) 0.27341(6) 0.0202(4) Uani 1 1 d . . . . .
O5 O 0.18468(18) 0.37100(9) 0.51076(6) 0.0262(4) Uani 1 1 d . . . . .
N1 N -0.0445(2) 0.35990(11) 0.14910(7) 0.0203(5) Uani 1 1 d . . . . .
N2 N 0.0223(2) 0.23695(11) 0.33066(7) 0.0190(5) Uani 1 1 d . . . . .
C1 C -0.1160(2) 0.35465(14) 0.19431(9) 0.0198(6) Uani 1 1 d . . . . .
C2 C -0.0362(3) 0.29354(14) 0.12340(10) 0.0219(6) Uani 1 1 d . . . . .
C3 C -0.1026(2) 0.23502(13) 0.15486(9) 0.0192(6) Uani 1 1 d . . . . .
H3 H -0.1742 0.2085 0.1368 0.023 Uiso 1 1 calc R U . . .
C4 C 0.0073(2) 0.18374(13) 0.17722(9) 0.0193(6) Uani 1 1 d . . . . .
H4 H 0.0765 0.1683 0.1529 0.023 Uiso 1 1 calc R U . . .
C5 C -0.0629(3) 0.12031(13) 0.20409(9) 0.0210(6) Uani 1 1 d . . . . .
H5 H -0.1339 0.0976 0.1834 0.025 Uiso 1 1 calc R U . . .
C6 C -0.1218(2) 0.16075(13) 0.25043(9) 0.0179(6) Uani 1 1 d . . . . .
H6 H -0.2213 0.1584 0.2521 0.021 Uiso 1 1 calc R U . . .
C7 C -0.0684(2) 0.23889(13) 0.24389(9) 0.0175(6) Uani 1 1 d . . . . .
C8 C -0.1554(2) 0.27539(13) 0.20210(9) 0.0189(6) Uani 1 1 d . . . . .
H8 H -0.2533 0.2689 0.2073 0.023 Uiso 1 1 calc R U . . .
C9 C 0.0274(3) 0.42426(14) 0.13261(10) 0.0229(6) Uani 1 1 d . . . . .
C10 C 0.1368(3) 0.44920(14) 0.16061(10) 0.0259(6) Uani 1 1 d . . . . .
H10 H 0.1600 0.4265 0.1907 0.031 Uiso 1 1 calc R U . . .
C11 C 0.2111(3) 0.50838(15) 0.14321(11) 0.0341(7) Uani 1 1 d . . . . .
H11 H 0.2839 0.5262 0.1620 0.041 Uiso 1 1 calc R U . . .
C12 C 0.1777(3) 0.54090(16) 0.09829(11) 0.0419(8) Uani 1 1 d . . . . .
H12 H 0.2302 0.5794 0.0861 0.050 Uiso 1 1 calc R U . . .
C13 C 0.0672(4) 0.51699(17) 0.07112(12) 0.0489(9) Uani 1 1 d . . . . .
H13 H 0.0436 0.5402 0.0412 0.059 Uiso 1 1 calc R U . . .
C14 C -0.0092(3) 0.45810(16) 0.08835(11) 0.0385(8) Uani 1 1 d . . . . .
H14 H -0.0841 0.4417 0.0702 0.046 Uiso 1 1 calc R U . . .
C15 C 0.0294(3) 0.06223(14) 0.23068(9) 0.0232(6) Uani 1 1 d . . . . .
H15 H 0.0991 0.0397 0.2094 0.028 Uiso 1 1 calc R U . . .
C16 C -0.0669(3) 0.00926(14) 0.25638(10) 0.0279(7) Uani 1 1 d . . . . .
H16 H -0.0870 -0.0384 0.2465 0.034 Uiso 1 1 calc R U . . .
C17 C -0.1168(3) 0.04457(14) 0.29579(10) 0.0253(6) Uani 1 1 d . . . . .
H17 H -0.1787 0.0269 0.3193 0.030 Uiso 1 1 calc R U . . .
C18 C -0.0519(2) 0.11992(13) 0.29457(9) 0.0190(6) Uani 1 1 d . . . . .
C19 C -0.0413(3) 0.16543(13) 0.34150(9) 0.0220(6) Uani 1 1 d . . . . .
H19A H -0.1314 0.1731 0.3554 0.026 Uiso 1 1 calc R U . . .
H19B H 0.0125 0.1395 0.3664 0.026 Uiso 1 1 calc R U . . .
C20 C -0.0517(3) 0.28001(13) 0.29300(9) 0.0199(6) Uani 1 1 d . . . . .
H20A H -0.0029 0.3253 0.2868 0.024 Uiso 1 1 calc R U . . .
H20B H -0.1407 0.2925 0.3061 0.024 Uiso 1 1 calc R U . . .
C21 C 0.0600(2) 0.27559(13) 0.37527(9) 0.0180(6) Uani 1 1 d . . . . .
C22 C 0.1595(2) 0.24491(13) 0.40650(9) 0.0199(6) Uani 1 1 d . . . . .
H22 H 0.1996 0.2008 0.3973 0.024 Uiso 1 1 calc R U . . .
C23 C 0.1997(3) 0.27818(13) 0.45044(9) 0.0207(6) Uani 1 1 d . . . . .
H23 H 0.2664 0.2567 0.4704 0.025 Uiso 1 1 calc R U . . .
C24 C 0.1406(3) 0.34418(14) 0.46513(9) 0.0206(6) Uani 1 1 d . . . . .
C25 C 0.0458(2) 0.37680(14) 0.43432(9) 0.0202(6) Uani 1 1 d . . . . .
H25 H 0.0084 0.4218 0.4431 0.024 Uiso 1 1 calc R U . . .
C26 C 0.0056(2) 0.34244(14) 0.38988(9) 0.0192(6) Uani 1 1 d . . . . .
H26 H -0.0592 0.3648 0.3696 0.023 Uiso 1 1 calc R U . . .
C27 C 0.1188(3) 0.43615(15) 0.52867(10) 0.0308(7) Uani 1 1 d . . . . .
H27A H 0.1422 0.4766 0.5073 0.046 Uiso 1 1 calc R U . . .
H27B H 0.1481 0.4462 0.5624 0.046 Uiso 1 1 calc R U . . .
H27C H 0.0221 0.4292 0.5283 0.046 Uiso 1 1 calc R U . . .
O1A O 0.54656(19) 0.23780(10) 0.38576(7) 0.0310(5) Uani 1 1 d . . . . .
O2A O 0.29497(18) 0.37795(10) 0.27776(6) 0.0278(5) Uani 1 1 d . . . . .
O3A O 0.55792(15) 0.22018(8) 0.25158(6) 0.0162(4) Uani 1 1 d . . . . .
O4A O 0.59825(16) 0.11748(9) 0.17841(6) 0.0187(4) Uani 1 1 d . . . . .
O5A O 0.6916(2) 0.48691(10) 0.01333(7) 0.0445(6) Uani 1 1 d . . . . .
N1A N 0.4307(2) 0.32211(11) 0.33720(7) 0.0184(5) Uani 1 1 d . . . . .
N2A N 0.5152(2) 0.26758(11) 0.14599(7) 0.0180(5) Uani 1 1 d . . . . .
C1A C 0.3458(2) 0.32282(14) 0.29490(9) 0.0193(6) Uani 1 1 d . . . . .
C2A C 0.4708(3) 0.25168(14) 0.35117(9) 0.0205(6) Uani 1 1 d . . . . .
C3A C 0.4064(2) 0.19745(13) 0.31494(9) 0.0191(6) Uani 1 1 d . . . . .
H3A H 0.3450 0.1627 0.3315 0.023 Uiso 1 1 calc R U . . .
C4A C 0.5180(2) 0.15979(13) 0.28375(9) 0.0182(6) Uani 1 1 d . . . . .
H4A H 0.5926 0.1397 0.3040 0.022 Uiso 1 1 calc R U . . .
C5A C 0.4533(2) 0.10428(13) 0.24752(9) 0.0187(6) Uani 1 1 d . . . . .
H5A H 0.3865 0.0726 0.2641 0.022 Uiso 1 1 calc R U . . .
C6A C 0.3878(2) 0.15659(13) 0.20894(9) 0.0167(6) Uani 1 1 d . . . . .
H6A H 0.2893 0.1497 0.2060 0.020 Uiso 1 1 calc R U . . .
C7A C 0.4255(2) 0.23197(13) 0.22862(9) 0.0157(5) Uani 1 1 d . . . . .
C8A C 0.3344(2) 0.24612(13) 0.27558(9) 0.0180(6) Uani 1 1 d . . . . .
H8A H 0.2397 0.2314 0.2700 0.022 Uiso 1 1 calc R U . . .
C9A C 0.4780(2) 0.38765(13) 0.36114(9) 0.0182(6) Uani 1 1 d . . . . .
C10A C 0.6146(3) 0.40508(14) 0.35816(9) 0.0229(6) Uani 1 1 d . . . . .
H10A H 0.6744 0.3744 0.3411 0.028 Uiso 1 1 calc R U . . .
C11A C 0.6618(3) 0.46879(14) 0.38081(10) 0.0259(6) Uani 1 1 d . . . . .
H11A H 0.7536 0.4809 0.3791 0.031 Uiso 1 1 calc R U . . .
C12A C 0.5719(3) 0.51426(14) 0.40600(9) 0.0242(6) Uani 1 1 d . . . . .
H12A H 0.6035 0.5567 0.4214 0.029 Uiso 1 1 calc R U . . .
C13A C 0.4350(3) 0.49668(14) 0.40837(9) 0.0250(6) Uani 1 1 d . . . . .
H13A H 0.3749 0.5276 0.4251 0.030 Uiso 1 1 calc R U . . .
C14A C 0.3874(3) 0.43313(14) 0.38585(9) 0.0209(6) Uani 1 1 d . . . . .
H14A H 0.2956 0.4212 0.3873 0.025 Uiso 1 1 calc R U . . .
C15A C 0.5516(3) 0.06095(13) 0.21259(9) 0.0218(6) Uani 1 1 d . . . . .
H15A H 0.6236 0.0336 0.2299 0.026 Uiso 1 1 calc R U . . .
C16A C 0.4616(3) 0.01588(14) 0.17830(10) 0.0243(6) Uani 1 1 d . . . . .
H16A H 0.4456 -0.0343 0.1802 0.029 Uiso 1 1 calc R U . . .
C17A C 0.4101(3) 0.06229(14) 0.14491(9) 0.0220(6) Uani 1 1 d . . . . .
H17A H 0.3526 0.0514 0.1182 0.026 Uiso 1 1 calc R U . . .
C18A C 0.4650(2) 0.13695(13) 0.15969(9) 0.0187(6) Uani 1 1 d . . . . .
C19A C 0.4685(3) 0.19892(13) 0.12239(9) 0.0214(6) Uani 1 1 d . . . . .
H19C H 0.5290 0.1863 0.0949 0.026 Uiso 1 1 calc R U . . .
H19D H 0.3782 0.2061 0.1085 0.026 Uiso 1 1 calc R U . . .
C20A C 0.4332(3) 0.29075(13) 0.18898(9) 0.0185(6) Uani 1 1 d . . . . .
H20C H 0.3420 0.3026 0.1776 0.022 Uiso 1 1 calc R U . . .
H20D H 0.4724 0.3347 0.2035 0.022 Uiso 1 1 calc R U . . .
C21A C 0.5513(2) 0.32444(14) 0.11169(9) 0.0197(6) Uani 1 1 d . . . . .
C22A C 0.6389(3) 0.30999(14) 0.07120(9) 0.0241(6) Uani 1 1 d . . . . .
H22A H 0.6682 0.2623 0.0655 0.029 Uiso 1 1 calc R U . . .
C23A C 0.6819(3) 0.36536(14) 0.03984(10) 0.0290(7) Uani 1 1 d . . . . .
H23A H 0.7399 0.3544 0.0132 0.035 Uiso 1 1 calc R U . . .
C24A C 0.6406(3) 0.43677(14) 0.04722(10) 0.0303(7) Uani 1 1 d . . . . .
C25A C 0.5549(3) 0.45218(15) 0.08635(10) 0.0327(7) Uani 1 1 d . . . . .
H25A H 0.5265 0.5001 0.0918 0.039 Uiso 1 1 calc R U . . .
C26A C 0.5100(3) 0.39671(14) 0.11792(10) 0.0269(7) Uani 1 1 d . . . . .
H26A H 0.4506 0.4082 0.1440 0.032 Uiso 1 1 calc R U . . .
C27A C 0.6714(4) 0.56289(15) 0.02415(12) 0.0507(9) Uani 1 1 d . . . . .
H27D H 0.7170 0.5920 -0.0007 0.076 Uiso 1 1 calc R U . . .
H27E H 0.7078 0.5739 0.0568 0.076 Uiso 1 1 calc R U . . .
H27F H 0.5759 0.5737 0.0237 0.076 Uiso 1 1 calc R U . . .

loop_
_atom_site_aniso_label
_atom_site_aniso_U_11
_atom_site_aniso_U_22
_atom_site_aniso_U_33
_atom_site_aniso_U_23
_atom_site_aniso_U_13
_atom_site_aniso_U_12
S1S 0.0232(4) 0.0251(4) 0.0247(4) -0.0018(3) 0.0006(3) 0.0002(3)
O1S 0.0299(11) 0.0297(11) 0.0351(11) 0.0099(9) -0.0094(9) -0.0003(9)
C1S 0.0368(19) 0.0291(16) 0.0391(18) 0.0063(14) -0.0012(14) -0.0057(14)
C2S 0.0238(16) 0.0358(17) 0.0254(16) -0.0010(13) -0.0025(12) 0.0023(13)
O1 0.0483(13) 0.0310(11) 0.0222(11) -0.0030(9) 0.0112(10) -0.0030(10)
O2 0.0340(12) 0.0209(10) 0.0260(11) 0.0000(9) 0.0059(9) 0.0056(9)
O3 0.0131(9) 0.0197(9) 0.0169(9) -0.0043(7) 0.0003(7) -0.0009(8)
O4 0.0166(10) 0.0225(10) 0.0216(10) -0.0013(8) -0.0008(8) 0.0032(8)
O5 0.0291(11) 0.0261(11) 0.0234(10) -0.0063(8) -0.0045(8) 0.0028(9)
N1 0.0210(12) 0.0206(12) 0.0194(12) -0.0004(10) 0.0031(9) -0.0034(10)
N2 0.0237(12) 0.0153(11) 0.0180(12) 0.0014(9) 0.0004(9) 0.0004(10)
C1 0.0161(14) 0.0230(15) 0.0203(14) 0.0028(12) -0.0026(11) 0.0047(12)
C2 0.0194(15) 0.0241(15) 0.0223(15) -0.0015(12) -0.0033(12) 0.0000(12)
C3 0.0153(14) 0.0217(14) 0.0204(14) -0.0007(11) -0.0037(11) -0.0033(12)
C4 0.0163(14) 0.0221(14) 0.0195(14) -0.0083(11) -0.0024(11) 0.0008(12)
C5 0.0181(14) 0.0205(14) 0.0243(15) -0.0021(12) -0.0042(11) -0.0008(12)
C6 0.0118(13) 0.0184(14) 0.0235(14) 0.0009(11) -0.0002(11) -0.0003(11)
C7 0.0107(13) 0.0194(14) 0.0224(14) 0.0008(11) 0.0043(11) 0.0032(11)
C8 0.0118(14) 0.0234(14) 0.0214(14) 0.0009(11) -0.0002(11) -0.0004(11)
C9 0.0251(16) 0.0202(14) 0.0235(15) -0.0032(12) 0.0051(12) -0.0022(12)
C10 0.0239(16) 0.0257(15) 0.0283(16) -0.0043(13) 0.0031(12) -0.0024(13)
C11 0.0313(18) 0.0341(17) 0.0368(19) -0.0172(15) 0.0096(14) -0.0088(14)
C12 0.060(2) 0.0308(18) 0.0346(19) -0.0092(15) 0.0164(17) -0.0234(16)
C13 0.077(3) 0.040(2) 0.0297(18) 0.0091(15) -0.0024(18) -0.0196(19)
C14 0.050(2) 0.0360(18) 0.0294(17) 0.0062(15) -0.0078(15) -0.0155(16)
C15 0.0257(16) 0.0220(14) 0.0219(15) -0.0074(12) -0.0032(12) 0.0039(12)
C16 0.0353(17) 0.0173(14) 0.0311(17) 0.0014(12) -0.0114(14) -0.0004(13)
C17 0.0271(16) 0.0215(15) 0.0273(16) 0.0071(13) -0.0031(13) -0.0018(13)
C18 0.0160(14) 0.0193(14) 0.0218(14) 0.0017(11) 0.0004(11) 0.0003(11)
C19 0.0192(15) 0.0220(14) 0.0249(15) 0.0042(12) 0.0027(12) 0.0003(12)
C20 0.0198(15) 0.0200(14) 0.0199(14) 0.0026(11) 0.0044(11) 0.0038(12)
C21 0.0178(14) 0.0216(14) 0.0145(13) 0.0015(11) 0.0055(11) -0.0006(12)
C22 0.0223(15) 0.0173(14) 0.0201(14) 0.0017(11) 0.0057(12) 0.0045(12)
C23 0.0182(15) 0.0211(14) 0.0227(15) 0.0046(12) 0.0017(11) 0.0012(12)
C24 0.0215(15) 0.0229(15) 0.0175(14) -0.0002(12) 0.0037(11) -0.0052(12)
C25 0.0184(15) 0.0199(14) 0.0224(15) -0.0036(11) 0.0045(12) 0.0025(12)
C26 0.0161(14) 0.0250(15) 0.0167(14) 0.0015(11) 0.0029(11) 0.0020(12)
C27 0.0298(17) 0.0309(17) 0.0319(17) -0.0101(13) -0.0050(13) 0.0014(14)
O1A 0.0442(13) 0.0269(11) 0.0220(11) -0.0012(9) -0.0116(10) 0.0050(9)
O2A 0.0292(11) 0.0268(11) 0.0275(11) -0.0034(9) -0.0057(9) 0.0097(9)
O3A 0.0109(9) 0.0194(9) 0.0183(9) 0.0016(7) -0.0010(7) -0.0021(7)
O4A 0.0141(9) 0.0220(10) 0.0199(9) 0.0004(8) 0.0014(7) 0.0014(8)
O5A 0.0783(17) 0.0237(11) 0.0314(12) 0.0037(9) 0.0180(11) -0.0102(11)
N1A 0.0167(12) 0.0213(12) 0.0172(11) -0.0006(9) -0.0004(9) -0.0006(10)
N2A 0.0229(12) 0.0175(11) 0.0135(11) -0.0009(9) 0.0025(9) -0.0007(10)
C1A 0.0119(14) 0.0277(15) 0.0182(14) -0.0023(12) 0.0029(11) -0.0003(12)
C2A 0.0213(15) 0.0218(14) 0.0184(14) 0.0030(12) 0.0046(12) 0.0016(12)
C3A 0.0166(14) 0.0195(14) 0.0212(14) -0.0015(11) 0.0036(11) -0.0051(12)
C4A 0.0179(14) 0.0198(14) 0.0169(14) 0.0048(11) -0.0001(11) -0.0017(11)
C5A 0.0173(14) 0.0177(13) 0.0212(14) 0.0012(11) 0.0044(11) -0.0052(11)
C6A 0.0081(13) 0.0219(14) 0.0202(14) 0.0009(11) 0.0012(10) -0.0023(11)
C7A 0.0069(13) 0.0213(14) 0.0188(13) -0.0002(11) -0.0009(10) 0.0007(11)
C8A 0.0106(13) 0.0240(14) 0.0195(14) -0.0014(11) 0.0004(11) -0.0021(11)
C9A 0.0184(15) 0.0198(14) 0.0165(14) 0.0033(11) -0.0021(11) -0.0006(12)
C10A 0.0201(15) 0.0240(15) 0.0247(15) -0.0031(12) 0.0008(12) 0.0041(12)
C11A 0.0163(15) 0.0295(16) 0.0319(16) -0.0014(13) -0.0033(12) -0.0021(13)
C12A 0.0258(16) 0.0209(15) 0.0259(16) -0.0039(12) -0.0056(12) -0.0005(13)
C13A 0.0272(17) 0.0250(15) 0.0228(15) -0.0027(12) 0.0003(12) 0.0090(13)
C14A 0.0174(14) 0.0261(15) 0.0192(14) 0.0010(12) -0.0007(11) 0.0005(12)
C15A 0.0242(15) 0.0203(14) 0.0210(14) 0.0014(12) 0.0009(12) 0.0004(12)
C16A 0.0310(17) 0.0164(14) 0.0255(15) -0.0043(12) 0.0057(13) -0.0043(12)
C17A 0.0219(15) 0.0235(15) 0.0206(15) -0.0055(12) 0.0009(12) -0.0034(12)
C18A 0.0159(14) 0.0208(14) 0.0193(14) -0.0017(11) -0.0020(11) -0.0018(11)
C19A 0.0248(16) 0.0218(14) 0.0177(14) -0.0026(11) -0.0034(11) -0.0022(12)
C20A 0.0180(14) 0.0183(14) 0.0192(14) -0.0025(11) -0.0028(11) 0.0008(11)
C21A 0.0209(15) 0.0221(15) 0.0160(14) -0.0002(11) -0.0038(11) -0.0006(12)
C22A 0.0316(17) 0.0193(14) 0.0213(15) -0.0023(12) 0.0016(12) -0.0020(13)
C23A 0.0404(18) 0.0257(16) 0.0209(15) -0.0031(12) 0.0102(13) -0.0052(14)
C24A 0.0467(19) 0.0209(15) 0.0232(16) 0.0032(12) -0.0010(14) -0.0096(14)
C25A 0.049(2) 0.0199(15) 0.0294(17) -0.0006(13) 0.0069(14) 0.0026(14)
C26A 0.0336(17) 0.0230(15) 0.0242(15) 0.0013(12) 0.0070(13) 0.0013(13)
C27A 0.086(3) 0.0222(17) 0.044(2) 0.0067(15) 0.0104(19) -0.0116(18)

loop_
_atom_type_symbol
_atom_type_description
_atom_type_scat_dispersion_real
_atom_type_scat_dispersion_imag
_atom_type_scat_source
C C 0.0033 0.0016 'International Tables Vol C Tables 4.2.6.8 and 6.1.1.4'
H H 0.0000 0.0000 'International Tables Vol C Tables 4.2.6.8 and 6.1.1.4'
N N 0.0061 0.0033 'International Tables Vol C Tables 4.2.6.8 and 6.1.1.4'
O O 0.0106 0.0060 'International Tables Vol C Tables 4.2.6.8 and 6.1.1.4'
S S 0.1246 0.1234 'International Tables Vol C Tables 4.2.6.8 and 6.1.1.4'

loop_
_geom_angle_atom_site_label_1
_geom_angle_atom_site_label_2
_geom_angle_atom_site_label_3
_geom_angle
_geom_angle_site_symmetry_1
_geom_angle_site_symmetry_3
_geom_angle_publ_flag
O1S S1S C1S 106.71(12) . . ?
O1S S1S C2S 106.55(12) . . ?
C1S S1S C2S 97.31(13) . . ?
S1S C1S H1SA 109.5 . . ?
S1S C1S H1SB 109.5 . . ?
S1S C1S H1SC 109.5 . . ?
H1SA C1S H1SB 109.5 . . ?
H1SA C1S H1SC 109.5 . . ?
H1SB C1S H1SC 109.5 . . ?
S1S C2S H2SA 109.5 . . ?
S1S C2S H2SB 109.5 . . ?
S1S C2S H2SC 109.5 . . ?
H2SA C2S H2SB 109.5 . . ?
H2SA C2S H2SC 109.5 . . ?
H2SB C2S H2SC 109.5 . . ?
C4 O3 C7 97.01(17) . . ?
C18 O4 C15 96.07(17) . . ?
C24 O5 C27 116.4(2) . . ?
C1 N1 C9 124.5(2) . . ?
C2 N1 C1 113.1(2) . . ?
C2 N1 C9 122.1(2) . . ?
C20 N2 C19 113.4(2) . . ?
C21 N2 C19 112.61(19) . . ?
C21 N2 C20 115.53(19) . . ?
O2 C1 N1 124.2(2) . . ?
O2 C1 C8 127.5(2) . . ?
N1 C1 C8 108.2(2) . . ?
O1 C2 N1 124.3(2) . . ?
O1 C2 C3 127.0(2) . . ?
N1 C2 C3 108.6(2) . . ?
C2 C3 H3 113.0 . . ?
C2 C3 C4 109.8(2) . . ?
C2 C3 C8 105.0(2) . . ?
C4 C3 H3 113.0 . . ?
C8 C3 H3 113.0 . . ?
C8 C3 C4 102.18(19) . . ?
O3 C4 C3 100.80(18) . . ?
O3 C4 H4 113.9 . . ?
O3 C4 C5 104.35(19) . . ?
C3 C4 H4 113.9 . . ?
C5 C4 C3 108.8(2) . . ?
C5 C4 H4 113.9 . . ?
C4 C5 H5 112.4 . . ?
C4 C5 C6 100.38(19) . . ?
C4 C5 C15 117.6(2) . . ?
C6 C5 H5 112.4 . . ?
C6 C5 C15 100.41(19) . . ?
C15 C5 H5 112.4 . . ?
C5 C6 H6 112.8 . . ?
C5 C6 C18 101.93(18) . . ?
C7 C6 C5 103.02(19) . . ?
C7 C6 H6 112.8 . . ?
C7 C6 C18 112.4(2) . . ?
C18 C6 H6 112.8 . . ?
O3 C7 C6 103.62(18) . . ?
O3 C7 C8 100.64(18) . . ?
O3 C7 C20 112.69(19) . . ?
C6 C7 C8 107.0(2) . . ?
C20 C7 C6 113.7(2) . . ?
C20 C7 C8 117.6(2) . . ?
C1 C8 C3 105.0(2) . . ?
C1 C8 C7 111.5(2) . . ?
C1 C8 H8 112.8 . . ?
C3 C8 C7 101.03(19) . . ?
C3 C8 H8 112.8 . . ?
C7 C8 H8 112.8 . . ?
C10 C9 N1 119.1(2) . . ?
C14 C9 N1 119.9(2) . . ?
C14 C9 C10 121.0(3) . . ?
C9 C10 H10 120.4 . . ?
C9 C10 C11 119.2(3) . . ?
C11 C10 H10 120.4 . . ?
C10 C11 H11 119.9 . . ?
C12 C11 C10 120.1(3) . . ?
C12 C11 H11 119.9 . . ?
C11 C12 H12 119.7 . . ?
C11 C12 C13 120.5(3) . . ?
C13 C12 H12 119.7 . . ?
C12 C13 H13 120.0 . . ?
C12 C13 C14 120.0(3) . . ?
C14 C13 H13 120.0 . . ?
C9 C14 C13 119.2(3) . . ?
C9 C14 H14 120.4 . . ?
C13 C14 H14 120.4 . . ?
O4 C15 C5 101.77(18) . . ?
O4 C15 H15 115.4 . . ?
O4 C15 C16 100.98(19) . . ?
C5 C15 H15 115.4 . . ?
C16 C15 C5 105.9(2) . . ?
C16 C15 H15 115.4 . . ?
C15 C16 H16 126.9 . . ?
C17 C16 C15 106.1(2) . . ?
C17 C16 H16 126.9 . . ?
C16 C17 H17 127.2 . . ?
C16 C17 C18 105.6(2) . . ?
C18 C17 H17 127.2 . . ?
O4 C18 C6 101.82(18) . . ?
O4 C18 C17 101.21(19) . . ?
O4 C18 C19 112.2(2) . . ?
C17 C18 C6 105.4(2) . . ?
C19 C18 C6 113.1(2) . . ?
C19 C18 C17 120.8(2) . . ?
N2 C19 C18 110.9(2) . . ?
N2 C19 H19A 109.5 . . ?
N2 C19 H19B 109.5 . . ?
C18 C19 H19A 109.5 . . ?
C18 C19 H19B 109.5 . . ?
H19A C19 H19B 108.1 . . ?
N2 C20 C7 112.13(19) . . ?
N2 C20 H20A 109.2 . . ?
N2 C20 H20B 109.2 . . ?
C7 C20 H20A 109.2 . . ?
C7 C20 H20B 109.2 . . ?
H20A C20 H20B 107.9 . . ?
C22 C21 N2 118.4(2) . . ?
C26 C21 N2 124.5(2) . . ?
C26 C21 C22 117.1(2) . . ?
C21 C22 H22 119.1 . . ?
C23 C22 C21 121.9(2) . . ?
C23 C22 H22 119.1 . . ?
C22 C23 H23 120.0 . . ?
C22 C23 C24 120.0(2) . . ?
C24 C23 H23 120.0 . . ?
O5 C24 C23 115.0(2) . . ?
C25 C24 O5 125.7(2) . . ?
C25 C24 C23 119.3(2) . . ?
C24 C25 H25 120.0 . . ?
C24 C25 C26 120.1(2) . . ?
C26 C25 H25 120.0 . . ?
C21 C26 C25 121.5(2) . . ?
C21 C26 H26 119.2 . . ?
C25 C26 H26 119.2 . . ?
O5 C27 H27A 109.5 . . ?
O5 C27 H27B 109.5 . . ?
O5 C27 H27C 109.5 . . ?
H27A C27 H27B 109.5 . . ?
H27A C27 H27C 109.5 . . ?
H27B C27 H27C 109.5 . . ?
C4A O3A C7A 96.77(16) . . ?
C18A O4A C15A 95.96(17) . . ?
C24A O5A C27A 117.5(2) . . ?
C1A N1A C9A 122.9(2) . . ?
C2A N1A C1A 113.0(2) . . ?
C2A N1A C9A 124.0(2) . . ?
C20A N2A C19A 113.98(19) . . ?
C21A N2A C19A 115.09(18) . . ?
C21A N2A C20A 115.27(19) . . ?
O2A C1A N1A 123.7(2) . . ?
O2A C1A C8A 128.1(2) . . ?
N1A C1A C8A 108.2(2) . . ?
O1A C2A N1A 124.7(2) . . ?
O1A C2A C3A 127.0(2) . . ?
N1A C2A C3A 108.3(2) . . ?
C2A C3A H3A 113.2 . . ?
C2A C3A C4A 109.6(2) . . ?
C2A C3A C8A 104.2(2) . . ?
C4A C3A H3A 113.2 . . ?
C4A C3A C8A 102.68(19) . . ?
C8A C3A H3A 113.2 . . ?
O3A C4A C3A 99.87(18) . . ?
O3A C4A H4A 114.0 . . ?
O3A C4A C5A 104.12(18) . . ?
C3A C4A H4A 114.0 . . ?
C5A C4A C3A 109.7(2) . . ?
C5A C4A H4A 114.0 . . ?
C4A C5A H5A 112.6 . . ?
C4A C5A C6A 100.46(19) . . ?
C4A C5A C15A 116.9(2) . . ?
C6A C5A H5A 112.6 . . ?
C6A C5A C15A 100.21(19) . . ?
C15A C5A H5A 112.6 . . ?
C5A C6A H6A 112.7 . . ?
C5A C6A C18A 102.31(18) . . ?
C7A C6A C5A 103.30(19) . . ?
C7A C6A H6A 112.7 . . ?
C7A C6A C18A 112.32(19) . . ?
C18A C6A H6A 112.7 . . ?
O3A C7A C6A 103.25(18) . . ?
O3A C7A C8A 101.74(18) . . ?
O3A C7A C20A 110.77(19) . . ?
C6A C7A C8A 106.59(19) . . ?
C20A C7A C6A 114.6(2) . . ?
C20A C7A C8A 118.1(2) . . ?
C1A C8A C3A 105.8(2) . . ?
C1A C8A C7A 112.8(2) . . ?
C1A C8A H8A 112.3 . . ?
C3A C8A C7A 100.56(18) . . ?
C3A C8A H8A 112.3 . . ?
C7A C8A H8A 112.3 . . ?
C10A C9A N1A 118.8(2) . . ?
C10A C9A C14A 121.0(2) . . ?
C14A C9A N1A 120.2(2) . . ?
C9A C10A H10A 120.2 . . ?
C9A C10A C11A 119.5(2) . . ?
C11A C10A H10A 120.2 . . ?
C10A C11A H11A 120.1 . . ?
C12A C11A C10A 119.8(2) . . ?
C12A C11A H11A 120.1 . . ?
C11A C12A H12A 119.9 . . ?
C11A C12A C13A 120.3(2) . . ?
C13A C12A H12A 119.9 . . ?
C12A C13A H13A 119.9 . . ?
C12A C13A C14A 120.1(2) . . ?
C14A C13A H13A 119.9 . . ?
C9A C14A C13A 119.3(2) . . ?
C9A C14A H14A 120.3 . . ?
C13A C14A H14A 120.3 . . ?
O4A C15A C5A 102.06(18) . . ?
O4A C15A H15A 115.3 . . ?
O4A C15A C16A 101.22(19) . . ?
C5A C15A H15A 115.3 . . ?
C16A C15A C5A 105.8(2) . . ?
C16A C15A H15A 115.3 . . ?
C15A C16A H16A 126.9 . . ?
C17A C16A C15A 106.2(2) . . ?
C17A C16A H16A 126.9 . . ?
C16A C17A H17A 127.3 . . ?
C16A C17A C18A 105.3(2) . . ?
C18A C17A H17A 127.3 . . ?
O4A C18A C6A 102.09(18) . . ?
O4A C18A C17A 100.99(19) . . ?
O4A C18A C19A 113.0(2) . . ?
C17A C18A C6A 104.56(19) . . ?
C19A C18A C6A 113.1(2) . . ?
C19A C18A C17A 120.8(2) . . ?
N2A C19A C18A 111.45(19) . . ?
N2A C19A H19C 109.3 . . ?
N2A C19A H19D 109.3 . . ?
C18A C19A H19C 109.3 . . ?
C18A C19A H19D 109.3 . . ?
H19C C19A H19D 108.0 . . ?
N2A C20A C7A 111.63(19) . . ?
N2A C20A H20C 109.3 . . ?
N2A C20A H20D 109.3 . . ?
C7A C20A H20C 109.3 . . ?
C7A C20A H20D 109.3 . . ?
H20C C20A H20D 108.0 . . ?
C22A C21A N2A 120.4(2) . . ?
C26A C21A N2A 122.8(2) . . ?
C26A C21A C22A 116.7(2) . . ?
C21A C22A H22A 119.5 . . ?
C23A C22A C21A 121.0(2) . . ?
C23A C22A H22A 119.5 . . ?
C22A C23A H23A 119.4 . . ?
C22A C23A C24A 121.1(2) . . ?
C24A C23A H23A 119.4 . . ?
O5A C24A C23A 115.3(2) . . ?
C25A C24A O5A 125.8(3) . . ?
C25A C24A C23A 118.9(2) . . ?
C24A C25A H25A 119.8 . . ?
C24A C25A C26A 120.4(3) . . ?
C26A C25A H25A 119.8 . . ?
C21A C26A H26A 119.1 . . ?
C25A C26A C21A 121.8(2) . . ?
C25A C26A H26A 119.1 . . ?
O5A C27A H27D 109.5 . . ?
O5A C27A H27E 109.5 . . ?
O5A C27A H27F 109.5 . . ?
H27D C27A H27E 109.5 . . ?
H27D C27A H27F 109.5 . . ?
H27E C27A H27F 109.5 . . ?

loop_
_geom_bond_atom_site_label_1
_geom_bond_atom_site_label_2
_geom_bond_distance
_geom_bond_site_symmetry_2
_geom_bond_publ_flag
S1S O1S 1.5015(18) . ?
S1S C1S 1.784(3) . ?
S1S C2S 1.784(3) . ?
C1S H1SA 0.9600 . ?
C1S H1SB 0.9600 . ?
C1S H1SC 0.9600 . ?
C2S H2SA 0.9600 . ?
C2S H2SB 0.9600 . ?
C2S H2SC 0.9600 . ?
O1 C2 1.210(3) . ?
O2 C1 1.212(3) . ?
O3 C4 1.444(3) . ?
O3 C7 1.453(3) . ?
O4 C15 1.448(3) . ?
O4 C18 1.447(3) . ?
O5 C24 1.378(3) . ?
O5 C27 1.435(3) . ?
N1 C1 1.395(3) . ?
N1 C2 1.393(3) . ?
N1 C9 1.440(3) . ?
N2 C19 1.476(3) . ?
N2 C20 1.466(3) . ?
N2 C21 1.429(3) . ?
C1 C8 1.512(3) . ?
C2 C3 1.506(3) . ?
C3 H3 0.9800 . ?
C3 C4 1.548(3) . ?
C3 C8 1.546(3) . ?
C4 H4 0.9800 . ?
C4 C5 1.525(3) . ?
C5 H5 0.9800 . ?
C5 C6 1.549(3) . ?
C5 C15 1.564(3) . ?
C6 H6 0.9800 . ?
C6 C7 1.530(3) . ?
C6 C18 1.551(3) . ?
C7 C8 1.552(3) . ?
C7 C20 1.515(3) . ?
C8 H8 0.9800 . ?
C9 C10 1.385(4) . ?
C9 C14 1.376(4) . ?
C10 H10 0.9300 . ?
C10 C11 1.384(4) . ?
C11 H11 0.9300 . ?
C11 C12 1.373(4) . ?
C12 H12 0.9300 . ?
C12 C13 1.376(4) . ?
C13 H13 0.9300 . ?
C13 C14 1.389(4) . ?
C14 H14 0.9300 . ?
C15 H15 0.9800 . ?
C15 C16 1.516(4) . ?
C16 H16 0.9300 . ?
C16 C17 1.324(4) . ?
C17 H17 0.9300 . ?
C17 C18 1.517(3) . ?
C18 C19 1.502(3) . ?
C19 H19A 0.9700 . ?
C19 H19B 0.9700 . ?
C20 H20A 0.9700 . ?
C20 H20B 0.9700 . ?
C21 C22 1.400(3) . ?
C21 C26 1.388(3) . ?
C22 H22 0.9300 . ?
C22 C23 1.374(3) . ?
C23 H23 0.9300 . ?
C23 C24 1.394(3) . ?
C24 C25 1.376(3) . ?
C25 H25 0.9300 . ?
C25 C26 1.395(3) . ?
C26 H26 0.9300 . ?
C27 H27A 0.9600 . ?
C27 H27B 0.9600 . ?
C27 H27C 0.9600 . ?
O1A C2A 1.210(3) . ?
O2A C1A 1.212(3) . ?
O3A C4A 1.449(3) . ?
O3A C7A 1.454(3) . ?
O4A C15A 1.449(3) . ?
O4A C18A 1.446(3) . ?
O5A C24A 1.379(3) . ?
O5A C27A 1.430(3) . ?
N1A C1A 1.400(3) . ?
N1A C2A 1.395(3) . ?
N1A C9A 1.433(3) . ?
N2A C19A 1.475(3) . ?
N2A C20A 1.462(3) . ?
N2A C21A 1.427(3) . ?
C1A C8A 1.495(3) . ?
C2A C3A 1.519(3) . ?
C3A H3A 0.9800 . ?
C3A C4A 1.538(3) . ?
C3A C8A 1.544(3) . ?
C4A H4A 0.9800 . ?
C4A C5A 1.536(3) . ?
C5A H5A 0.9800 . ?
C5A C6A 1.542(3) . ?
C5A C15A 1.557(3) . ?
C6A H6A 0.9800 . ?
C6A C7A 1.518(3) . ?
C6A C18A 1.555(3) . ?
C7A C8A 1.559(3) . ?
C7A C20A 1.505(3) . ?
C8A H8A 0.9800 . ?
C9A C10A 1.382(3) . ?
C9A C14A 1.384(3) . ?
C10A H10A 0.9300 . ?
C10A C11A 1.389(3) . ?
C11A H11A 0.9300 . ?
C11A C12A 1.386(3) . ?
C12A H12A 0.9300 . ?
C12A C13A 1.385(4) . ?
C13A H13A 0.9300 . ?
C13A C14A 1.387(3) . ?
C14A H14A 0.9300 . ?
C15A H15A 0.9800 . ?
C15A C16A 1.513(4) . ?
C16A H16A 0.9300 . ?
C16A C17A 1.327(3) . ?
C17A H17A 0.9300 . ?
C17A C18A 1.517(3) . ?
C18A C19A 1.505(3) . ?
C19A H19C 0.9700 . ?
C19A H19D 0.9700 . ?
C20A H20C 0.9700 . ?
C20A H20D 0.9700 . ?
C21A C22A 1.403(3) . ?
C21A C26A 1.390(3) . ?
C22A H22A 0.9300 . ?
C22A C23A 1.377(3) . ?
C23A H23A 0.9300 . ?
C23A C24A 1.379(4) . ?
C24A C25A 1.369(4) . ?
C25A H25A 0.9300 . ?
C25A C26A 1.387(4) . ?
C26A H26A 0.9300 . ?
C27A H27D 0.9600 . ?
C27A H27E 0.9600 . ?
C27A H27F 0.9600 . ?

loop_
_geom_torsion_atom_site_label_1
_geom_torsion_atom_site_label_2
_geom_torsion_atom_site_label_3
_geom_torsion_atom_site_label_4
_geom_torsion
_geom_torsion_site_symmetry_1
_geom_torsion_site_symmetry_2
_geom_torsion_site_symmetry_3
_geom_torsion_site_symmetry_4
_geom_torsion_publ_flag
O1 C2 C3 C4 69.8(3) . . . . ?
O1 C2 C3 C8 179.0(3) . . . . ?
O2 C1 C8 C3 179.8(2) . . . . ?
O2 C1 C8 C7 -71.6(3) . . . . ?
O3 C4 C5 C6 35.9(2) . . . . ?
O3 C4 C5 C15 -71.8(2) . . . . ?
O3 C7 C8 C1 -75.0(2) . . . . ?
O3 C7 C8 C3 36.1(2) . . . . ?
O3 C7 C20 N2 -68.6(3) . . . . ?
O4 C15 C16 C17 32.3(3) . . . . ?
O4 C18 C19 N2 62.2(3) . . . . ?
O5 C24 C25 C26 -177.4(2) . . . . ?
N1 C1 C8 C3 -1.9(3) . . . . ?
N1 C1 C8 C7 106.7(2) . . . . ?
N1 C2 C3 C4 -107.6(2) . . . . ?
N1 C2 C3 C8 1.6(3) . . . . ?
N1 C9 C10 C11 176.1(2) . . . . ?
N1 C9 C14 C13 -175.5(3) . . . . ?
N2 C21 C22 C23 -179.0(2) . . . . ?
N2 C21 C26 C25 179.1(2) . . . . ?
C1 N1 C2 O1 179.5(2) . . . . ?
C1 N1 C2 C3 -3.0(3) . . . . ?
C1 N1 C9 C10 63.3(3) . . . . ?
C1 N1 C9 C14 -119.6(3) . . . . ?
C2 N1 C1 O2 -178.6(2) . . . . ?
C2 N1 C1 C8 3.1(3) . . . . ?
C2 N1 C9 C10 -109.3(3) . . . . ?
C2 N1 C9 C14 67.7(3) . . . . ?
C2 C3 C4 O3 76.7(2) . . . . ?
C2 C3 C4 C5 -173.9(2) . . . . ?
C2 C3 C8 C1 0.2(2) . . . . ?
C2 C3 C8 C7 -115.8(2) . . . . ?
C3 C4 C5 C6 -71.1(2) . . . . ?
C3 C4 C5 C15 -178.7(2) . . . . ?
C4 O3 C7 C6 51.6(2) . . . . ?
C4 O3 C7 C8 -58.95(19) . . . . ?
C4 O3 C7 C20 174.89(19) . . . . ?
C4 C3 C8 C1 114.9(2) . . . . ?
C4 C3 C8 C7 -1.2(2) . . . . ?
C4 C5 C6 C7 -3.3(2) . . . . ?
C4 C5 C6 C18 -120.0(2) . . . . ?
C4 C5 C15 O4 71.5(2) . . . . ?
C4 C5 C15 C16 176.7(2) . . . . ?
C5 C6 C7 O3 -29.7(2) . . . . ?
C5 C6 C7 C8 76.1(2) . . . . ?
C5 C6 C7 C20 -152.4(2) . . . . ?
C5 C6 C18 O4 34.6(2) . . . . ?
C5 C6 C18 C17 -70.7(2) . . . . ?
C5 C6 C18 C19 155.2(2) . . . . ?
C5 C15 C16 C17 -73.4(3) . . . . ?
C6 C5 C15 O4 -36.1(2) . . . . ?
C6 C5 C15 C16 69.1(2) . . . . ?
C6 C7 C8 C1 177.05(19) . . . . ?
C6 C7 C8 C3 -71.9(2) . . . . ?
C6 C7 C20 N2 48.9(3) . . . . ?
C6 C18 C19 N2 -52.4(3) . . . . ?
C7 O3 C4 C3 57.96(19) . . . . ?
C7 O3 C4 C5 -54.9(2) . . . . ?
C7 C6 C18 O4 -75.0(2) . . . . ?
C7 C6 C18 C17 179.69(19) . . . . ?
C7 C6 C18 C19 45.6(3) . . . . ?
C8 C3 C4 O3 -34.3(2) . . . . ?
C8 C3 C4 C5 75.0(2) . . . . ?
C8 C7 C20 N2 175.0(2) . . . . ?
C9 N1 C1 O2 8.2(4) . . . . ?
C9 N1 C1 C8 -170.1(2) . . . . ?
C9 N1 C2 O1 -7.1(4) . . . . ?
C9 N1 C2 C3 170.4(2) . . . . ?
C9 C10 C11 C12 -1.1(4) . . . . ?
C10 C9 C14 C13 1.5(4) . . . . ?
C10 C11 C12 C13 2.5(4) . . . . ?
C11 C12 C13 C14 -1.9(5) . . . . ?
C12 C13 C14 C9 -0.1(5) . . . . ?
C14 C9 C10 C11 -0.9(4) . . . . ?
C15 O4 C18 C6 -57.7(2) . . . . ?
C15 O4 C18 C17 50.8(2) . . . . ?
C15 O4 C18 C19 -179.0(2) . . . . ?
C15 C5 C6 C7 117.5(2) . . . . ?
C15 C5 C6 C18 0.8(2) . . . . ?
C15 C16 C17 C18 0.2(3) . . . . ?
C16 C17 C18 O4 -32.7(3) . . . . ?
C16 C17 C18 C6 73.0(2) . . . . ?
C16 C17 C18 C19 -157.3(2) . . . . ?
C17 C18 C19 N2 -178.6(2) . . . . ?
C18 O4 C15 C5 58.5(2) . . . . ?
C18 O4 C15 C16 -50.5(2) . . . . ?
C18 C6 C7 O3 79.2(2) . . . . ?
C18 C6 C7 C8 -174.94(19) . . . . ?
C18 C6 C7 C20 -43.4(3) . . . . ?
C19 N2 C20 C7 -56.8(3) . . . . ?
C19 N2 C21 C22 64.0(3) . . . . ?
C19 N2 C21 C26 -116.7(3) . . . . ?
C20 N2 C19 C18 58.6(3) . . . . ?
C20 N2 C21 C22 -163.5(2) . . . . ?
C20 N2 C21 C26 15.9(3) . . . . ?
C20 C7 C8 C1 47.8(3) . . . . ?
C20 C7 C8 C3 158.8(2) . . . . ?
C21 N2 C19 C18 -167.8(2) . . . . ?
C21 N2 C20 C7 171.05(19) . . . . ?
C21 C22 C23 C24 0.3(4) . . . . ?
C22 C21 C26 C25 -1.5(4) . . . . ?
C22 C23 C24 O5 177.5(2) . . . . ?
C22 C23 C24 C25 -2.5(4) . . . . ?
C23 C24 C25 C26 2.6(4) . . . . ?
C24 C25 C26 C21 -0.6(4) . . . . ?
C26 C21 C22 C23 1.6(4) . . . . ?
C27 O5 C24 C23 -175.7(2) . . . . ?
C27 O5 C24 C25 4.2(3) . . . . ?
O1A C2A C3A C4A -64.4(3) . . . . ?
O1A C2A C3A C8A -173.7(2) . . . . ?
O2A C1A C8A C3A -174.2(2) . . . . ?
O2A C1A C8A C7A 76.9(3) . . . . ?
O3A C4A C5A C6A -33.6(2) . . . . ?
O3A C4A C5A C15A 73.6(2) . . . . ?
O3A C7A C8A C1A 80.3(2) . . . . ?
O3A C7A C8A C3A -31.8(2) . . . . ?
O3A C7A C20A N2A 67.0(2) . . . . ?
O4A C15A C16A C17A -31.1(2) . . . . ?
O4A C18A C19A N2A -65.0(3) . . . . ?
O5A C24A C25A C26A 179.8(3) . . . . ?
N1A C1A C8A C3A 7.2(2) . . . . ?
N1A C1A C8A C7A -101.7(2) . . . . ?
N1A C2A C3A C4A 114.1(2) . . . . ?
N1A C2A C3A C8A 4.7(3) . . . . ?
N1A C9A C10A C11A 179.4(2) . . . . ?
N1A C9A C14A C13A -179.4(2) . . . . ?
N2A C21A C22A C23A -175.5(2) . . . . ?
N2A C21A C26A C25A 174.9(2) . . . . ?
C1A N1A C2A O1A 178.1(2) . . . . ?
C1A N1A C2A C3A -0.3(3) . . . . ?
C1A N1A C9A C10A -111.4(3) . . . . ?
C1A N1A C9A C14A 67.3(3) . . . . ?
C2A N1A C1A O2A 176.9(2) . . . . ?
C2A N1A C1A C8A -4.5(3) . . . . ?
C2A N1A C9A C10A 64.1(3) . . . . ?
C2A N1A C9A C14A -117.2(3) . . . . ?
C2A C3A C4A O3A -71.7(2) . . . . ?
C2A C3A C4A C5A 179.3(2) . . . . ?
C2A C3A C8A C1A -7.1(2) . . . . ?
C2A C3A C8A C7A 110.3(2) . . . . ?
C3A C4A C5A C6A 72.6(2) . . . . ?
C3A C4A C5A C15A 179.7(2) . . . . ?
C4A O3A C7A C6A -53.19(19) . . . . ?
C4A O3A C7A C8A 57.21(19) . . . . ?
C4A O3A C7A C20A -176.37(18) . . . . ?
C4A C3A C8A C1A -121.5(2) . . . . ?
C4A C3A C8A C7A -4.0(2) . . . . ?
C4A C5A C6A C7A 0.4(2) . . . . ?
C4A C5A C6A C18A 117.19(19) . . . . ?
C4A C5A C15A O4A -69.7(2) . . . . ?
C4A C5A C15A C16A -175.2(2) . . . . ?
C5A C6A C7A O3A 32.7(2) . . . . ?
C5A C6A C7A C8A -74.1(2) . . . . ?
C5A C6A C7A C20A 153.24(19) . . . . ?
C5A C6A C18A O4A -32.7(2) . . . . ?
C5A C6A C18A C17A 72.2(2) . . . . ?
C5A C6A C18A C19A -154.4(2) . . . . ?
C5A C15A C16A C17A 75.0(2) . . . . ?
C6A C5A C15A O4A 37.6(2) . . . . ?
C6A C5A C15A C16A -67.9(2) . . . . ?
C6A C7A C8A C1A -171.8(2) . . . . ?
C6A C7A C8A C3A 76.0(2) . . . . ?
C6A C7A C20A N2A -49.3(3) . . . . ?
C6A C18A C19A N2A 50.4(3) . . . . ?
C7A O3A C4A C3A -59.31(19) . . . . ?
C7A O3A C4A C5A 54.1(2) . . . . ?
C7A C6A C18A O4A 77.4(2) . . . . ?
C7A C6A C18A C17A -177.7(2) . . . . ?
C7A C6A C18A C19A -44.3(3) . . . . ?
C8A C3A C4A O3A 38.7(2) . . . . ?
C8A C3A C4A C5A -70.3(2) . . . . ?
C8A C7A C20A N2A -176.30(19) . . . . ?
C9A N1A C1A O2A -7.1(4) . . . . ?
C9A N1A C1A C8A 171.5(2) . . . . ?
C9A N1A C2A O1A 2.2(4) . . . . ?
C9A N1A C2A C3A -176.3(2) . . . . ?
C9A C10A C11A C12A -0.2(4) . . . . ?
C10A C9A C14A C13A -0.7(4) . . . . ?
C10A C11A C12A C13A -0.4(4) . . . . ?
C11A C12A C13A C14A 0.5(4) . . . . ?
C12A C13A C14A C9A 0.1(4) . . . . ?
C14A C9A C10A C11A 0.8(4) . . . . ?
C15A O4A C18A C6A 56.29(19) . . . . ?
C15A O4A C18A C17A -51.38(19) . . . . ?
C15A O4A C18A C19A 178.10(19) . . . . ?
C15A C5A C6A C7A -119.63(19) . . . . ?
C15A C5A C6A C18A -2.8(2) . . . . ?
C15A C16A C17A C18A -1.8(3) . . . . ?
C16A C17A C18A O4A 34.2(2) . . . . ?
C16A C17A C18A C6A -71.5(2) . . . . ?
C16A C17A C18A C19A 159.6(2) . . . . ?
C17A C18A C19A N2A 175.4(2) . . . . ?
C18A O4A C15A C5A -58.8(2) . . . . ?
C18A O4A C15A C16A 50.3(2) . . . . ?
C18A C6A C7A O3A -76.8(2) . . . . ?
C18A C6A C7A C8A 176.39(19) . . . . ?
C18A C6A C7A C20A 43.7(3) . . . . ?
C19A N2A C20A C7A 56.1(3) . . . . ?
C19A N2A C21A C22A -49.3(3) . . . . ?
C19A N2A C21A C26A 134.8(3) . . . . ?
C20A N2A C19A C18A -57.3(3) . . . . ?
C20A N2A C21A C22A 174.9(2) . . . . ?
C20A N2A C21A C26A -1.1(3) . . . . ?
C20A C7A C8A C1A -41.1(3) . . . . ?
C20A C7A C8A C3A -153.3(2) . . . . ?
C21A N2A C19A C18A 166.3(2) . . . . ?
C21A N2A C20A C7A -167.5(2) . . . . ?
C21A C22A C23A C24A 0.1(4) . . . . ?
C22A C21A C26A C25A -1.2(4) . . . . ?
C22A C23A C24A O5A 179.7(2) . . . . ?
C22A C23A C24A C25A -0.3(4) . . . . ?
C23A C24A C25A C26A -0.2(4) . . . . ?
C24A C25A C26A C21A 1.0(4) . . . . ?
C26A C21A C22A C23A 0.6(4) . . . . ?
C27A O5A C24A C23A -169.5(3) . . . . ?
C27A O5A C24A C25A 10.5(4) . . . . ?
